data_7227323
loop_
_publ_author_name
'Biyogo, Alex Meye'
'Curti, Christophe'
'El-Kashef, Hussein'
'Khoumeri, Omar'
'Terme, Thierry'
'Vanelle, Patrice'

_publ_section_title
;
 Mn(OAc)3 catalyzed intermolecular oxidative peroxycyclization of
 naphthoquinone
;
_journal_issue 1
_journal_name_full 'RSC Adv.'
_journal_page_first 106
_journal_paper_doi 10.1039/C6RA25138B
_journal_volume 7
_journal_year 2017
_chemical_formula_moiety 'C19 H15 N O7'
_chemical_formula_sum 'C19 H15 N O7'
_chemical_formula_weight 369.32
_space_group_crystal_system triclinic
_space_group_IT_number 2
_space_group_name_Hall '-P 1'
_space_group_name_H-M_alt 'P -1'
_symmetry_space_group_name_Hall '-P 1'
_symmetry_space_group_name_H-M 'P -1'
_atom_sites_solution_hydrogens geom
_atom_sites_solution_primary direct
_audit_creation_date 2016-04-18
_audit_creation_method
;
Olex2 1.2
(compiled 2016.02.16 svn.r3265 for OlexSys, GUI svn.r5155)
;
_audit_update_record
;
2016-07-20 deposited with the CCDC.
2016-11-04 downloaded from the CCDC.
;
_cell_angle_alpha 105.781(3)
_cell_angle_beta 107.535(3)
_cell_angle_gamma 92.139(3)
_cell_formula_units_Z 4
_cell_length_a 11.7759(4)
_cell_length_b 12.0137(4)
_cell_length_c 13.2565(5)
_cell_measurement_reflns_used 6481
_cell_measurement_temperature 293
_cell_measurement_theta_max 25.9260
_cell_measurement_theta_min 3.8680
_cell_volume 1706.28(11)
_computing_cell_refinement
;
CrysAlisPro, Agilent Technologies,
Version 1.171.37.35 (release 13-08-2014 CrysAlis171 .NET)
(compiled Aug 13 2014,18:06:01)
;
_computing_data_collection
;
CrysAlisPro, Agilent Technologies,
Version 1.171.37.35 (release 13-08-2014 CrysAlis171 .NET)
(compiled Aug 13 2014,18:06:01)
;
_computing_data_reduction
;
CrysAlisPro, Agilent Technologies,
Version 1.171.37.35 (release 13-08-2014 CrysAlis171 .NET)
(compiled Aug 13 2014,18:06:01)
;
_computing_molecular_graphics 'Olex2 (Dolomanov et al., 2009)'
_computing_publication_material 'Olex2 (Dolomanov et al., 2009)'
_computing_structure_refinement 'ShelXL (Sheldrick, 2015)'
_computing_structure_solution 'ShelXS (Sheldrick, 2008)'
_diffrn_ambient_temperature 293
_diffrn_detector 'CCD plate'
_diffrn_detector_area_resol_mean 5.3048
_diffrn_detector_type AtlasS2
_diffrn_measured_fraction_theta_full 0.994
_diffrn_measured_fraction_theta_max 0.856
_diffrn_measurement_details
;
#__ type_ start__ end____ width___ exp.time_
  1 omega  -11.00   32.00   1.0000   15.0000
omega____ theta____ kappa____ phi______ frames
    -      -11.0572  -99.0000   60.0000 43

#__ type_ start__ end____ width___ exp.time_
  2 omega  -19.00   91.00   1.0000   15.0000
omega____ theta____ kappa____ phi______ frames
    -       11.8385   38.0000    0.0000 110

#__ type_ start__ end____ width___ exp.time_
  3 omega  -18.00   91.00   1.0000   15.0000
omega____ theta____ kappa____ phi______ frames
    -       11.8385   38.0000 -120.0000 109

#__ type_ start__ end____ width___ exp.time_
  4 omega    0.00   86.00   1.0000   15.0000
omega____ theta____ kappa____ phi______ frames
    -       11.8385   38.0000   90.0000 86

#__ type_ start__ end____ width___ exp.time_
  5 omega  -13.00   56.00   1.0000   15.0000
omega____ theta____ kappa____ phi______ frames
    -       11.8385  -99.0000 -180.0000 69

#__ type_ start__ end____ width___ exp.time_
  6 omega  -56.00   48.00   1.0000   15.0000
omega____ theta____ kappa____ phi______ frames
    -       11.8385  -65.0000  -71.2376 104

#__ type_ start__ end____ width___ exp.time_
  7 omega  -24.00   55.00   1.0000   15.0000
omega____ theta____ kappa____ phi______ frames
    -       11.8385  -95.0000   55.9279 79
;
_diffrn_measurement_device 'four-circle diffractometer'
_diffrn_measurement_device_type 'SuperNova, Dual, Cu at zero, AtlasS2'
_diffrn_measurement_method '\w scans'
_diffrn_orient_matrix_UB_11 -0.0266080000
_diffrn_orient_matrix_UB_12 0.0479291000
_diffrn_orient_matrix_UB_13 0.0237417000
_diffrn_orient_matrix_UB_21 -0.0080194000
_diffrn_orient_matrix_UB_22 -0.0280879000
_diffrn_orient_matrix_UB_23 0.0384700000
_diffrn_orient_matrix_UB_31 0.0573283000
_diffrn_orient_matrix_UB_32 0.0272540000
_diffrn_orient_matrix_UB_33 0.0375528000
_diffrn_radiation_monochromator mirror
_diffrn_radiation_probe x-ray
_diffrn_radiation_type MoK\a
_diffrn_radiation_wavelength 0.71073
_diffrn_reflns_av_R_equivalents 0.0308
_diffrn_reflns_av_unetI/netI 0.0356
_diffrn_reflns_Laue_measured_fraction_full 0.994
_diffrn_reflns_Laue_measured_fraction_max 0.856
_diffrn_reflns_limit_h_max 15
_diffrn_reflns_limit_h_min -15
_diffrn_reflns_limit_k_max 15
_diffrn_reflns_limit_k_min -14
_diffrn_reflns_limit_l_max 17
_diffrn_reflns_limit_l_min -15
_diffrn_reflns_number 21392
_diffrn_reflns_point_group_measured_fraction_full 0.994
_diffrn_reflns_point_group_measured_fraction_max 0.856
_diffrn_reflns_theta_full 25.242
_diffrn_reflns_theta_max 28.035
_diffrn_reflns_theta_min 3.452
_diffrn_source 'SuperNova (Mo) X-ray Source'
_exptl_absorpt_coefficient_mu 0.111
_exptl_absorpt_correction_T_max 1.00000
_exptl_absorpt_correction_T_min 0.74800
_exptl_absorpt_correction_type multi-scan
_exptl_absorpt_process_details
;
CrysAlisPro, Agilent Technologies,
Version 1.171.37.35 (release 13-08-2014 CrysAlis171 .NET)
(compiled Aug 13 2014,18:06:01)
Empirical absorption correction using spherical harmonics,
 implemented in SCALE3 ABSPACK scaling algorithm.
;
_exptl_crystal_colour yellow
_exptl_crystal_colour_primary yellow
_exptl_crystal_density_diffrn 1.438
_exptl_crystal_description prism
_exptl_crystal_F_000 768
_exptl_crystal_size_max 0.4
_exptl_crystal_size_mid 0.24
_exptl_crystal_size_min 0.12
_refine_diff_density_max 0.356
_refine_diff_density_min -0.371
_refine_diff_density_rms 0.038
_refine_ls_extinction_method none
_refine_ls_goodness_of_fit_ref 1.038
_refine_ls_hydrogen_treatment constr
_refine_ls_matrix_type full
_refine_ls_number_parameters 491
_refine_ls_number_reflns 7092
_refine_ls_number_restraints 0
_refine_ls_restrained_S_all 1.038
_refine_ls_R_factor_all 0.1118
_refine_ls_R_factor_gt 0.0675
_refine_ls_shift/su_max 0.000
_refine_ls_shift/su_mean 0.000
_refine_ls_structure_factor_coef Fsqd
_refine_ls_weighting_details 'w=1/[\s^2^(Fo^2^)+(0.0546P)^2^+1.1620P] where P=(Fo^2^+2Fc^2^)/3'
_refine_ls_weighting_scheme calc
_refine_ls_wR_factor_gt 0.1511
_refine_ls_wR_factor_ref 0.1754
_reflns_Friedel_coverage 0.000
_reflns_number_gt 4339
_reflns_number_total 7092
_reflns_threshold_expression 'I > 2\s(I)'
_cod_depositor_comments
;

2017-11-17
Z value and formula fixed to values more according to usual
chemical conventions.                 miguel
;
_cod_original_formula_sum 'C38 H30 N2 O14'
_cod_original_formula_weight 738.64
_cod_original_formula_moiety '2(C19 H15 N O7)'
_cod_original_formula_units_Z 2
_cod_data_source_file c6ra25138b2.cif
_cod_data_source_block am0163pf2
_cod_database_code 7227323
_shelxl_version_number 2014/6
_shelx_space_group_comment
;
The symmetry employed for this shelxl refinement is uniquely defined
by the following loop, which should always be used as a source of
symmetry information in preference to the above space-group names.
They are only intended as comments.
;
_reflns_odcompleteness_completeness 99.71
_reflns_odcompleteness_iscentric 1
_reflns_odcompleteness_theta 24.66
_olex2_refinement_description
;
1. Fixed Uiso
 At 1.2 times of:
  All C(H) groups, All C(H,H) groups
 At 1.5 times of:
  All C(H,H,H) groups, All O(H) groups
2.a Ternary CH refined with riding coordinates:
 C7(H7A), C26(H26)
2.b Secondary CH2 refined with riding coordinates:
 C8(H8A,H8B), C27(H27A,H27B)
2.c Aromatic/amide H refined with riding coordinates:
 C2(H2), C3(H3), C4(H4), C5(H5), C13(H13), C14(H14), C15(H15), C16(H16),
 C22(H22), C23(H23), C24(H24), C25(H25), C31(H31), C32(H32), C33(H33), C34(H34)
2.d Idealised Me refined as rotating group:
 C19(H19A,H19B,H19C), C38(H38A,H38B,H38C)
2.e Idealised tetrahedral OH refined as rotating group:
 O7(H7), O14(H14A)
;
_olex2_submission_special_instructions 'No special instructions were received'

loop_
_space_group_symop_operation_xyz
'x, y, z'
'-x, -y, -z'

loop_
_atom_site_label
_atom_site_type_symbol
_atom_site_fract_x
_atom_site_fract_y
_atom_site_fract_z
_atom_site_U_iso_or_equiv
_atom_site_adp_type
_atom_site_occupancy
_atom_site_site_symmetry_order
_atom_site_calc_flag
_atom_site_refinement_flags_posn
O1 O 0.1000(3) -0.2259(3) 0.2101(3) 0.1503(15) Uani 1 1 d .
O2 O 0.1888(4) -0.0876(3) 0.1839(3) 0.1318(13) Uani 1 1 d .
O3 O 0.30347(17) 0.20698(16) 0.44460(19) 0.0698(6) Uani 1 1 d .
O4 O 0.25163(17) 0.30096(16) 0.40153(18) 0.0672(6) Uani 1 1 d .
O5 O 0.1835(3) 0.53490(19) 0.4597(2) 0.1130(11) Uani 1 1 d .
O6 O -0.0301(2) 0.11284(18) 0.20290(18) 0.0751(6) Uani 1 1 d .
O7 O 0.1868(2) 0.3632(2) 0.55575(18) 0.0934(8) Uani 1 1 d .
H7 H 0.2126 0.4328 0.5823 0.140 Uiso 1 1 calc GR
N1 N 0.1739(3) -0.1423(3) 0.2431(3) 0.0851(9) Uani 1 1 d .
C1 C 0.2761(3) 0.0061(3) 0.4252(3) 0.0612(8) Uani 1 1 d .
C2 C 0.3504(4) 0.0273(3) 0.5337(3) 0.0889(11) Uani 1 1 d .
H2 H 0.3678 0.1031 0.5814 0.107 Uiso 1 1 calc R
C3 C 0.3992(4) -0.0623(4) 0.5725(3) 0.1019(13) Uani 1 1 d .
H3 H 0.4494 -0.0459 0.6454 0.122 Uiso 1 1 calc R
C4 C 0.3739(4) -0.1749(4) 0.5042(4) 0.0956(12) Uani 1 1 d .
H4 H 0.4071 -0.2346 0.5307 0.115 Uiso 1 1 calc R
C5 C 0.3000(3) -0.1994(3) 0.3976(3) 0.0802(10) Uani 1 1 d .
H5 H 0.2812 -0.2758 0.3512 0.096 Uiso 1 1 calc R
C6 C 0.2533(3) -0.1091(3) 0.3593(3) 0.0643(8) Uani 1 1 d .
C7 C 0.2168(3) 0.1038(2) 0.3869(2) 0.0559(7) Uani 1 1 d .
H7A H 0.1989 0.0870 0.3067 0.067 Uiso 1 1 calc R
C8 C 0.1039(3) 0.1228(3) 0.4167(3) 0.0612(8) Uani 1 1 d .
H8A H 0.1212 0.1315 0.4949 0.073 Uiso 1 1 calc R
H8B H 0.0443 0.0549 0.3753 0.073 Uiso 1 1 calc R
C9 C 0.0521(2) 0.2313(3) 0.3915(2) 0.0595(7) Uani 1 1 d .
C10 C 0.1532(3) 0.3331(2) 0.4414(2) 0.0623(8) Uani 1 1 d .
C11 C 0.1273(3) 0.4408(3) 0.4002(3) 0.0745(10) Uani 1 1 d .
C12 C 0.0396(3) 0.4251(2) 0.2909(2) 0.0652(8) Uani 1 1 d .
C13 C 0.0192(3) 0.5198(3) 0.2497(3) 0.0869(12) Uani 1 1 d .
H13 H 0.0619 0.5928 0.2915 0.104 Uiso 1 1 calc R
C14 C -0.0634(4) 0.5062(3) 0.1480(3) 0.0975(13) Uani 1 1 d .
H14 H -0.0767 0.5701 0.1212 0.117 Uiso 1 1 calc R
C15 C -0.1271(3) 0.3986(3) 0.0850(3) 0.0930(12) Uani 1 1 d .
H15 H -0.1834 0.3901 0.0160 0.112 Uiso 1 1 calc R
C16 C -0.1073(3) 0.3035(3) 0.1241(3) 0.0788(10) Uani 1 1 d .
H16 H -0.1502 0.2308 0.0811 0.095 Uiso 1 1 calc R
C17 C -0.0240(3) 0.3153(3) 0.2273(2) 0.0624(8) Uani 1 1 d .
C18 C -0.0013(2) 0.2112(3) 0.2668(2) 0.0562(7) Uani 1 1 d .
C19 C -0.0523(3) 0.2568(4) 0.4390(3) 0.1037(14) Uani 1 1 d .
H19A H -0.1108 0.1885 0.4109 0.156 Uiso 1 1 calc GR
H19B H -0.0892 0.3202 0.4172 0.156 Uiso 1 1 calc GR
H19C H -0.0218 0.2774 0.5184 0.156 Uiso 1 1 calc GR
O8 O 0.4009(3) 0.8584(2) 0.0050(2) 0.1104(10) Uani 1 1 d .
O9 O 0.3668(2) 0.7599(2) 0.1086(2) 0.0890(7) Uani 1 1 d .
O10 O 0.61428(17) 0.52040(16) 0.12742(16) 0.0597(5) Uani 1 1 d .
O11 O 0.55021(17) 0.40742(15) 0.11382(14) 0.0561(5) Uani 1 1 d .
O12 O 0.5644(3) 0.2141(2) 0.2342(2) 0.1084(10) Uani 1 1 d .
O13 O 0.27242(19) 0.5281(2) 0.1530(2) 0.0806(7) Uani 1 1 d .
O14 O 0.6606(2) 0.43030(19) 0.29831(18) 0.0826(7) Uani 1 1 d .
H14A H 0.6885 0.3693 0.3014 0.124 Uiso 1 1 calc GR
N2 N 0.4349(3) 0.8102(2) 0.0766(2) 0.0741(8) Uani 1 1 d .
C20 C 0.6113(3) 0.7213(2) 0.1629(2) 0.0547(7) Uani 1 1 d .
C21 C 0.5636(3) 0.8139(3) 0.1286(2) 0.0633(8) Uani 1 1 d .
C22 C 0.6342(5) 0.9159(3) 0.1425(3) 0.0995(14) Uani 1 1 d .
H22 H 0.6002 0.9761 0.1176 0.119 Uiso 1 1 calc R
C23 C 0.7575(6) 0.9252(5) 0.1950(4) 0.127(2) Uani 1 1 d .
H23 H 0.8068 0.9926 0.2061 0.152 Uiso 1 1 calc R
C24 C 0.8055(4) 0.8365(5) 0.2300(4) 0.1180(18) Uani 1 1 d .
H24 H 0.8879 0.8438 0.2648 0.142 Uiso 1 1 calc R
C25 C 0.7350(3) 0.7359(3) 0.2151(3) 0.0806(10) Uani 1 1 d .
H25 H 0.7705 0.6764 0.2404 0.097 Uiso 1 1 calc R
C26 C 0.5385(2) 0.6094(2) 0.1505(2) 0.0457(6) Uani 1 1 d .
H26 H 0.4631 0.5948 0.0887 0.055 Uiso 1 1 calc R
C27 C 0.5135(2) 0.6130(2) 0.2575(2) 0.0479(6) Uani 1 1 d .
H27A H 0.5872 0.6418 0.3196 0.057 Uiso 1 1 calc R
H27B H 0.4556 0.6666 0.2681 0.057 Uiso 1 1 calc R
C28 C 0.4650(2) 0.4928(2) 0.2554(2) 0.0488(6) Uani 1 1 d .
C29 C 0.3371(3) 0.4560(2) 0.1734(2) 0.0545(7) Uani 1 1 d .
C30 C 0.2910(3) 0.3284(3) 0.1259(2) 0.0584(7) Uani 1 1 d .
C31 C 0.1696(3) 0.2949(3) 0.0686(3) 0.0777(10) Uani 1 1 d .
H31 H 0.1191 0.3507 0.0557 0.093 Uiso 1 1 calc R
C32 C 0.1236(4) 0.1770(4) 0.0304(3) 0.0947(13) Uani 1 1 d .
H32 H 0.0424 0.1542 -0.0095 0.114 Uiso 1 1 calc R
C33 C 0.1972(5) 0.0948(4) 0.0511(3) 0.1028(15) Uani 1 1 d .
H33 H 0.1652 0.0166 0.0269 0.123 Uiso 1 1 calc R
C34 C 0.3172(4) 0.1263(3) 0.1071(3) 0.0923(12) Uani 1 1 d .
H34 H 0.3664 0.0697 0.1210 0.111 Uiso 1 1 calc R
C35 C 0.3663(3) 0.2439(3) 0.1436(2) 0.0660(9) Uani 1 1 d .
C36 C 0.4946(3) 0.2781(3) 0.2005(2) 0.0699(9) Uani 1 1 d .
C37 C 0.5461(3) 0.4052(2) 0.2207(2) 0.0565(7) Uani 1 1 d .
C38 C 0.4579(3) 0.4952(3) 0.3701(2) 0.0735(9) Uani 1 1 d .
H38A H 0.5362 0.5208 0.4245 0.110 Uiso 1 1 calc GR
H38B H 0.4300 0.4184 0.3682 0.110 Uiso 1 1 calc GR
H38C H 0.4032 0.5480 0.3890 0.110 Uiso 1 1 calc GR

loop_
_atom_site_aniso_label
_atom_site_aniso_U_11
_atom_site_aniso_U_22
_atom_site_aniso_U_33
_atom_site_aniso_U_23
_atom_site_aniso_U_13
_atom_site_aniso_U_12
O1 0.120(3) 0.096(2) 0.175(3) 0.034(2) -0.027(2) -0.023(2)
O2 0.198(4) 0.083(2) 0.087(2) 0.0168(17) 0.014(2) 0.015(2)
O3 0.0497(11) 0.0493(11) 0.1025(17) 0.0264(11) 0.0092(11) 0.0112(9)
O4 0.0537(12) 0.0464(11) 0.0947(16) 0.0230(10) 0.0120(11) 0.0088(9)
O5 0.123(2) 0.0499(13) 0.0954(19) -0.0078(12) -0.0400(16) 0.0201(13)
O6 0.0774(14) 0.0538(12) 0.0684(14) 0.0015(10) 0.0044(11) -0.0146(10)
O7 0.1045(19) 0.0814(16) 0.0542(14) -0.0040(11) -0.0117(12) 0.0236(15)
N1 0.086(2) 0.0483(17) 0.102(3) 0.0149(17) 0.0096(19) 0.0124(15)
C1 0.0650(18) 0.0548(17) 0.068(2) 0.0225(15) 0.0237(16) 0.0156(14)
C2 0.123(3) 0.070(2) 0.070(2) 0.0208(18) 0.022(2) 0.035(2)
C3 0.129(3) 0.106(3) 0.074(3) 0.038(2) 0.023(2) 0.045(3)
C4 0.122(3) 0.080(3) 0.104(3) 0.049(2) 0.040(3) 0.048(2)
C5 0.085(2) 0.061(2) 0.100(3) 0.0295(19) 0.031(2) 0.0243(18)
C6 0.0642(19) 0.0535(17) 0.079(2) 0.0235(15) 0.0243(17) 0.0179(14)
C7 0.0597(17) 0.0422(14) 0.0615(18) 0.0125(13) 0.0160(14) 0.0087(13)
C8 0.0553(17) 0.0619(18) 0.0629(19) 0.0173(15) 0.0155(14) 0.0031(14)
C9 0.0504(16) 0.0664(18) 0.0543(17) 0.0096(14) 0.0130(13) 0.0135(14)
C10 0.0579(18) 0.0540(16) 0.0495(17) -0.0027(13) -0.0041(14) 0.0171(14)
C11 0.069(2) 0.0480(17) 0.070(2) -0.0058(15) -0.0088(16) 0.0189(15)
C12 0.0610(18) 0.0522(17) 0.0595(18) 0.0025(14) -0.0018(14) 0.0177(14)
C13 0.089(2) 0.0524(19) 0.089(3) 0.0106(17) -0.006(2) 0.0199(17)
C14 0.101(3) 0.076(2) 0.093(3) 0.027(2) -0.004(2) 0.033(2)
C15 0.085(3) 0.090(3) 0.078(2) 0.027(2) -0.013(2) 0.021(2)
C16 0.065(2) 0.076(2) 0.065(2) 0.0077(17) -0.0101(16) 0.0051(17)
C17 0.0527(17) 0.0583(17) 0.0567(18) 0.0053(14) 0.0002(14) 0.0108(14)
C18 0.0399(14) 0.0588(18) 0.0555(17) 0.0044(14) 0.0071(12) -0.0006(13)
C19 0.073(2) 0.156(4) 0.081(3) 0.021(3) 0.033(2) 0.041(2)
O8 0.160(3) 0.0690(16) 0.103(2) 0.0484(15) 0.0241(19) 0.0172(17)
O9 0.0761(16) 0.0872(17) 0.118(2) 0.0479(16) 0.0349(15) 0.0175(13)
O10 0.0582(12) 0.0581(12) 0.0570(12) 0.0069(9) 0.0196(9) 0.0076(9)
O11 0.0709(12) 0.0471(10) 0.0414(10) 0.0066(8) 0.0110(9) 0.0100(9)
O12 0.147(2) 0.0681(15) 0.0953(19) 0.0393(14) 0.0024(17) 0.0343(16)
O13 0.0594(13) 0.0713(14) 0.1125(19) 0.0421(14) 0.0165(13) 0.0068(11)
O14 0.0818(15) 0.0769(15) 0.0576(13) 0.0144(11) -0.0187(11) 0.0198(12)
N2 0.102(2) 0.0405(14) 0.0813(19) 0.0188(13) 0.0313(18) 0.0081(14)
C20 0.0600(18) 0.0588(17) 0.0394(14) 0.0021(12) 0.0210(13) -0.0096(14)
C21 0.081(2) 0.0523(17) 0.0539(17) 0.0060(14) 0.0292(16) -0.0134(15)
C22 0.152(4) 0.063(2) 0.082(3) 0.0074(19) 0.054(3) -0.032(2)
C23 0.147(5) 0.119(4) 0.099(4) -0.004(3) 0.061(3) -0.081(4)
C24 0.087(3) 0.150(5) 0.091(3) -0.003(3) 0.036(2) -0.058(3)
C25 0.060(2) 0.103(3) 0.065(2) 0.0057(18) 0.0219(17) -0.0196(19)
C26 0.0471(14) 0.0446(14) 0.0395(14) 0.0081(11) 0.0100(11) 0.0030(11)
C27 0.0573(16) 0.0455(14) 0.0348(13) 0.0049(11) 0.0133(12) 0.0015(12)
C28 0.0651(17) 0.0445(14) 0.0326(13) 0.0121(11) 0.0101(12) 0.0006(12)
C29 0.0607(17) 0.0546(17) 0.0500(16) 0.0232(13) 0.0145(13) 0.0012(14)
C30 0.074(2) 0.0597(17) 0.0347(14) 0.0133(12) 0.0113(13) -0.0087(15)
C31 0.081(2) 0.082(2) 0.060(2) 0.0164(17) 0.0150(17) -0.0214(19)
C32 0.100(3) 0.102(3) 0.060(2) 0.007(2) 0.017(2) -0.040(3)
C33 0.152(4) 0.073(3) 0.066(2) 0.000(2) 0.034(3) -0.038(3)
C34 0.148(4) 0.054(2) 0.063(2) 0.0120(16) 0.025(2) -0.008(2)
C35 0.102(3) 0.0498(17) 0.0385(15) 0.0125(13) 0.0148(16) -0.0038(16)
C36 0.106(3) 0.0531(17) 0.0441(16) 0.0193(14) 0.0093(17) 0.0200(17)
C37 0.0673(18) 0.0520(16) 0.0354(14) 0.0119(12) -0.0039(13) 0.0110(13)
C38 0.107(3) 0.072(2) 0.0395(16) 0.0183(14) 0.0210(16) -0.0020(18)

loop_
_atom_type_symbol
_atom_type_description
_atom_type_scat_dispersion_real
_atom_type_scat_dispersion_imag
_atom_type_scat_source
C C 0.0033 0.0016 'International Tables Vol C Tables 4.2.6.8 and 6.1.1.4'
H H 0.0000 0.0000 'International Tables Vol C Tables 4.2.6.8 and 6.1.1.4'
N N 0.0061 0.0033 'International Tables Vol C Tables 4.2.6.8 and 6.1.1.4'
O O 0.0106 0.0060 'International Tables Vol C Tables 4.2.6.8 and 6.1.1.4'

loop_
_geom_angle_atom_site_label_1
_geom_angle_atom_site_label_2
_geom_angle_atom_site_label_3
_geom_angle
C7 O3 O4 106.39(18)
C10 O4 O3 109.2(2)
C10 O7 H7 109.5
O1 N1 O2 122.2(4)
O1 N1 C6 118.6(4)
O2 N1 C6 119.1(3)
C2 C1 C7 120.3(3)
C6 C1 C2 116.2(3)
C6 C1 C7 123.4(3)
C1 C2 H2 119.4
C3 C2 C1 121.3(3)
C3 C2 H2 119.4
C2 C3 H3 119.8
C4 C3 C2 120.5(4)
C4 C3 H3 119.8
C3 C4 H4 120.0
C5 C4 C3 120.0(3)
C5 C4 H4 120.0
C4 C5 H5 120.5
C4 C5 C6 119.1(3)
C6 C5 H5 120.5
C1 C6 N1 120.9(3)
C5 C6 N1 116.0(3)
C5 C6 C1 123.1(3)
O3 C7 C1 105.6(2)
O3 C7 H7A 110.1
O3 C7 C8 109.2(2)
C1 C7 H7A 110.1
C8 C7 C1 111.8(2)
C8 C7 H7A 110.1
C7 C8 H8A 109.2
C7 C8 H8B 109.2
C7 C8 C9 112.0(2)
H8A C8 H8B 107.9
C9 C8 H8A 109.2
C9 C8 H8B 109.2
C8 C9 C19 109.8(3)
C10 C9 C8 108.3(2)
C10 C9 C18 109.7(2)
C10 C9 C19 111.8(3)
C18 C9 C8 111.1(2)
C18 C9 C19 106.2(2)
O4 C10 C9 109.4(2)
O4 C10 C11 99.2(3)
O7 C10 O4 112.1(2)
O7 C10 C9 109.0(3)
O7 C10 C11 111.2(2)
C9 C10 C11 115.7(2)
O5 C11 C10 118.0(3)
O5 C11 C12 123.1(3)
C12 C11 C10 118.9(2)
C13 C12 C11 119.9(3)
C13 C12 C17 119.6(3)
C17 C12 C11 120.5(3)
C12 C13 H13 119.8
C14 C13 C12 120.3(3)
C14 C13 H13 119.8
C13 C14 H14 119.7
C13 C14 C15 120.5(3)
C15 C14 H14 119.7
C14 C15 H15 120.0
C14 C15 C16 120.0(3)
C16 C15 H15 120.0
C15 C16 H16 119.7
C15 C16 C17 120.5(3)
C17 C16 H16 119.7
C12 C17 C18 121.1(2)
C16 C17 C12 119.1(3)
C16 C17 C18 119.8(3)
O6 C18 C9 120.8(3)
O6 C18 C17 121.3(3)
C17 C18 C9 117.7(2)
C9 C19 H19A 109.5
C9 C19 H19B 109.5
C9 C19 H19C 109.5
H19A C19 H19B 109.5
H19A C19 H19C 109.5
H19B C19 H19C 109.5
C26 O10 O11 108.18(17)
C37 O11 O10 108.08(17)
C37 O14 H14A 109.5
O8 N2 O9 123.6(3)
O8 N2 C21 118.5(3)
O9 N2 C21 117.9(3)
C21 C20 C25 116.6(3)
C21 C20 C26 124.7(3)
C25 C20 C26 118.6(3)
C20 C21 N2 121.4(2)
C20 C21 C22 122.7(4)
C22 C21 N2 115.8(3)
C21 C22 H22 121.0
C21 C22 C23 118.0(4)
C23 C22 H22 121.0
C22 C23 H23 119.9
C24 C23 C22 120.2(4)
C24 C23 H23 119.9
C23 C24 H24 119.3
C23 C24 C25 121.3(5)
C25 C24 H24 119.3
C20 C25 H25 119.4
C24 C25 C20 121.1(4)
C24 C25 H25 119.4
O10 C26 C20 104.3(2)
O10 C26 H26 110.6
O10 C26 C27 109.8(2)
C20 C26 H26 110.6
C20 C26 C27 110.9(2)
C27 C26 H26 110.6
C26 C27 H27A 109.3
C26 C27 H27B 109.3
H27A C27 H27B 108.0
C28 C27 C26 111.5(2)
C28 C27 H27A 109.3
C28 C27 H27B 109.3
C27 C28 C29 110.3(2)
C27 C28 C38 110.4(2)
C29 C28 C38 106.9(2)
C37 C28 C27 109.1(2)
C37 C28 C29 109.5(2)
C37 C28 C38 110.6(2)
O13 C29 C28 120.7(3)
O13 C29 C30 120.6(3)
C30 C29 C28 118.5(2)
C31 C30 C29 118.9(3)
C31 C30 C35 119.7(3)
C35 C30 C29 121.3(3)
C30 C31 H31 120.1
C30 C31 C32 119.7(4)
C32 C31 H31 120.1
C31 C32 H32 119.8
C33 C32 C31 120.3(4)
C33 C32 H32 119.8
C32 C33 H33 119.6
C34 C33 C32 120.7(4)
C34 C33 H33 119.6
C33 C34 H34 120.0
C33 C34 C35 120.1(4)
C35 C34 H34 120.0
C30 C35 C34 119.4(3)
C30 C35 C36 120.1(3)
C34 C35 C36 120.5(3)
O12 C36 C35 124.8(3)
O12 C36 C37 117.4(3)
C35 C36 C37 117.8(2)
O11 C37 C28 108.2(2)
O11 C37 C36 103.7(2)
O14 C37 O11 111.0(3)
O14 C37 C28 111.2(2)
O14 C37 C36 109.7(2)
C28 C37 C36 112.8(3)
C28 C38 H38A 109.5
C28 C38 H38B 109.5
C28 C38 H38C 109.5
H38A C38 H38B 109.5
H38A C38 H38C 109.5
H38B C38 H38C 109.5

loop_
_geom_bond_atom_site_label_1
_geom_bond_atom_site_label_2
_geom_bond_distance
O1 N1 1.193(4)
O2 N1 1.197(4)
O3 O4 1.471(3)
O3 C7 1.443(3)
O4 C10 1.436(4)
O5 C11 1.218(3)
O6 C18 1.217(3)
O7 H7 0.8200
O7 C10 1.384(4)
N1 C6 1.475(4)
C1 C2 1.388(5)
C1 C6 1.387(4)
C1 C7 1.515(4)
C2 H2 0.9300
C2 C3 1.386(5)
C3 H3 0.9300
C3 C4 1.372(5)
C4 H4 0.9300
C4 C5 1.362(5)
C5 H5 0.9300
C5 C6 1.383(4)
C7 H7A 0.9800
C7 C8 1.506(4)
C8 H8A 0.9700
C8 H8B 0.9700
C8 C9 1.534(4)
C9 C10 1.526(4)
C9 C18 1.527(4)
C9 C19 1.546(4)
C10 C11 1.542(4)
C11 C12 1.461(4)
C12 C13 1.390(4)
C12 C17 1.398(4)
C13 H13 0.9300
C13 C14 1.367(5)
C14 H14 0.9300
C14 C15 1.375(5)
C15 H15 0.9300
C15 C16 1.378(5)
C16 H16 0.9300
C16 C17 1.389(4)
C17 C18 1.485(4)
C19 H19A 0.9600
C19 H19B 0.9600
C19 H19C 0.9600
O8 N2 1.218(3)
O9 N2 1.222(3)
O10 O11 1.467(3)
O10 C26 1.446(3)
O11 C37 1.440(3)
O12 C36 1.216(4)
O13 C29 1.207(3)
O14 H14A 0.8200
O14 C37 1.390(3)
N2 C21 1.458(4)
C20 C21 1.389(4)
C20 C25 1.392(4)
C20 C26 1.510(4)
C21 C22 1.391(4)
C22 H22 0.9300
C22 C23 1.393(7)
C23 H23 0.9300
C23 C24 1.351(7)
C24 H24 0.9300
C24 C25 1.374(6)
C25 H25 0.9300
C26 H26 0.9800
C26 C27 1.524(4)
C27 H27A 0.9700
C27 H27B 0.9700
C27 C28 1.523(3)
C28 C29 1.532(4)
C28 C37 1.519(4)
C28 C38 1.539(4)
C29 C30 1.499(4)
C30 C31 1.385(4)
C30 C35 1.395(4)
C31 H31 0.9300
C31 C32 1.393(5)
C32 H32 0.9300
C32 C33 1.368(6)
C33 H33 0.9300
C33 C34 1.367(6)
C34 H34 0.9300
C34 C35 1.400(4)
C35 C36 1.456(5)
C36 C37 1.543(4)
C38 H38A 0.9600
C38 H38B 0.9600
C38 H38C 0.9600
